data_4109379
loop_
_publ_author_name
'Florian Monnier'
'Chlo\'e Vovard-Le Bray'
'Dante Castillo'
'Vincent Aubert'
'Sylvie D\'erien'
'Pierre H. Dixneuf'
'Loic Toupet'
'Andrea Ienco'
'Carlo Mealli'

_publ_section_title
;
 Selective Ruthenium-Catalyzed Transformations of Enynes with Diazoalkanes
 into Alkenylbicyclo[3.1.0]hexanes
;
_journal_name_full 'Journal of the American Chemical Society'
_journal_page_first 6037
_journal_page_last 6049
_journal_paper_doi 10.1021/ja0700146
_journal_volume 129
_journal_year 2007
_chemical_formula_sum 'C20 H29 N O2 S Si'
_chemical_formula_weight 375.59
_chemical_name_systematic
;
 ?
;
_space_group_IT_number 14
_symmetry_cell_setting monoclinic
_symmetry_space_group_name_Hall '-P 2yab'
_symmetry_space_group_name_H-M 'P 1 21/a 1'
_atom_sites_solution_hydrogens geom
_atom_sites_solution_primary direct
_atom_sites_solution_secondary difmap
_audit_creation_method SHELXL-97
_cell_angle_alpha 90.00
_cell_angle_beta 100.5060(10)
_cell_angle_gamma 90.00
_cell_formula_units_Z 4
_cell_length_a 12.5560(2)
_cell_length_b 12.5830(2)
_cell_length_c 13.0360(2)
_cell_measurement_temperature 130(1)
_cell_volume 2025.06(6)
_computing_cell_refinement 'HKL Scalepack (Otwinowski & Minor 1997)'
_computing_data_collection 'Nonius (1999)'
_computing_data_reduction 'HKL Denzo and Scalepack (Otwinowski & Minor 1997)'
_computing_molecular_graphics 'PLATON_(Spek, 1998)'
_computing_publication_material 'SHELXL-97 (Sheldrick, 1997)'
_computing_structure_refinement 'SHELXL-97 (Sheldrick, 1997)'
_computing_structure_solution 'SIR-97_(Altomare & al., 1998)'
_diffrn_ambient_temperature 293(2)
_diffrn_detector_area_resol_mean 19.24
_diffrn_measured_fraction_theta_full 0.996
_diffrn_measured_fraction_theta_max 0.996
_diffrn_measurement_device_type Nonius_KappaCCD
_diffrn_measurement_method 'Area detector scans (see text)'
_diffrn_radiation_monochromator graphite
_diffrn_radiation_source 'fine-focus sealed tube'
_diffrn_radiation_type MoK\a
_diffrn_radiation_wavelength 0.71069
_diffrn_reflns_av_R_equivalents 0.0000
_diffrn_reflns_av_sigmaI/netI 0.0233
_diffrn_reflns_limit_h_max 16
_diffrn_reflns_limit_h_min 0
_diffrn_reflns_limit_k_max 16
_diffrn_reflns_limit_k_min 0
_diffrn_reflns_limit_l_max 16
_diffrn_reflns_limit_l_min -16
_diffrn_reflns_number 4653
_diffrn_reflns_theta_full 27.51
_diffrn_reflns_theta_max 27.51
_diffrn_reflns_theta_min 2.31
_exptl_absorpt_coefficient_mu 0.232
_exptl_absorpt_correction_type none
_exptl_crystal_colour colourless
_exptl_crystal_density_diffrn 1.232
_exptl_crystal_description prism
_exptl_crystal_F_000 808
_exptl_crystal_size_max 0.32
_exptl_crystal_size_mid 0.25
_exptl_crystal_size_min 0.25
_refine_diff_density_max 0.502
_refine_diff_density_min -0.450
_refine_diff_density_rms 0.053
_refine_ls_extinction_coef 0.0076(18)
_refine_ls_extinction_expression Fc^*^=kFc[1+0.001xFc^2^\l^3^/sin(2\q)]^-1/4^
_refine_ls_extinction_method SHELXL
_refine_ls_goodness_of_fit_ref 1.056
_refine_ls_hydrogen_treatment constr
_refine_ls_matrix_type full
_refine_ls_number_parameters 227
_refine_ls_number_reflns 4653
_refine_ls_number_restraints 0
_refine_ls_restrained_S_all 1.056
_refine_ls_R_factor_all 0.0415
_refine_ls_R_factor_gt 0.0376
_refine_ls_shift/su_max 0.001
_refine_ls_shift/su_mean 0.000
_refine_ls_structure_factor_coef Fsqd
_refine_ls_weighting_details 'calc w=1/[\s^2^(Fo^2^)+(0.0551P)^2^+1.1628P] where P=(Fo^2^+2Fc^2^)/3'
_refine_ls_weighting_scheme calc
_refine_ls_wR_factor_gt 0.1024
_refine_ls_wR_factor_ref 0.1063
_reflns_number_gt 4250
_reflns_number_total 4653
_reflns_threshold_expression >2sigma(I)
_cod_data_source_file ja0700146si20070102_113428.cif
_cod_data_source_block dc137
_cod_database_code 4109379

loop_
_symmetry_equiv_pos_as_xyz
'x, y, z'
'-x+1/2, y+1/2, -z'
'-x, -y, -z'
'x-1/2, -y-1/2, z'

loop_
_atom_site_label
_atom_site_type_symbol
_atom_site_fract_x
_atom_site_fract_y
_atom_site_fract_z
_atom_site_U_iso_or_equiv
_atom_site_adp_type
_atom_site_occupancy
_atom_site_symmetry_multiplicity
_atom_site_calc_flag
_atom_site_refinement_flags
S1 S 0.72692(3) -0.05821(3) 0.74598(3) 0.01889(11) Uani 1 1 d .
Si1 Si 0.59492(3) 0.46871(3) 0.78958(3) 0.02257(12) Uani 1 1 d .
O1 O 0.74037(9) -0.13157(8) 0.66497(8) 0.0269(2) Uani 1 1 d .
O2 O 0.81477(8) -0.03644(9) 0.83024(8) 0.0260(2) Uani 1 1 d .
N1 N 0.69244(10) 0.05425(9) 0.68960(9) 0.0195(2) Uani 1 1 d .
C1 C 0.61600(12) 0.05722(11) 0.58757(10) 0.0207(3) Uani 1 1 d .
H1 H 0.5770 -0.0104 0.5752 0.025 Uiso 1 1 calc R
C2 C 0.68134(13) 0.07793(12) 0.50142(11) 0.0261(3) Uani 1 1 d .
H2A H 0.6326 0.0842 0.4348 0.031 Uiso 1 1 calc R
H2B H 0.7298 0.0187 0.4972 0.031 Uiso 1 1 calc R
C3 C 0.74711(13) 0.18036(13) 0.52438(12) 0.0294(3) Uani 1 1 d .
H3A H 0.7873 0.1931 0.4687 0.035 Uiso 1 1 calc R
H3B H 0.7989 0.1718 0.5888 0.035 Uiso 1 1 calc R
C4 C 0.67477(14) 0.27649(12) 0.53424(12) 0.0298(3) Uani 1 1 d .
H4A H 0.7197 0.3325 0.5705 0.036 Uiso 1 1 calc R
H4B H 0.6457 0.3023 0.4646 0.036 Uiso 1 1 calc R
C5 C 0.58125(12) 0.25735(11) 0.59037(11) 0.0234(3) Uani 1 1 d .
H5 H 0.5234 0.3100 0.5720 0.028 Uiso 1 1 calc R
C6 C 0.58293(11) 0.20876(11) 0.69755(10) 0.0193(3) Uani 1 1 d .
C7 C 0.68172(12) 0.14885(11) 0.75411(11) 0.0224(3) Uani 1 1 d .
H7A H 0.7460 0.1930 0.7608 0.027 Uiso 1 1 calc R
H7B H 0.6716 0.1279 0.8233 0.027 Uiso 1 1 calc R
C8 C 0.53775(11) 0.14648(11) 0.59974(10) 0.0214(3) Uani 1 1 d .
H8 H 0.4596 0.1337 0.5816 0.026 Uiso 1 1 calc R
C9 C 0.50909(12) 0.25139(12) 0.76550(11) 0.0235(3) Uani 1 1 d .
H9 H 0.4587 0.2041 0.7837 0.028 Uiso 1 1 calc R
C10 C 0.50769(11) 0.35023(12) 0.80298(11) 0.0235(3) Uani 1 1 d .
H10 H 0.4543 0.3623 0.8425 0.028 Uiso 1 1 calc R
C11 C 0.74021(13) 0.42950(13) 0.79718(14) 0.0326(4) Uani 1 1 d .
H11A H 0.7464 0.3839 0.7396 0.049 Uiso 1 1 calc R
H11B H 0.7652 0.3925 0.8615 0.049 Uiso 1 1 calc R
H11C H 0.7834 0.4920 0.7944 0.049 Uiso 1 1 calc R
C12 C 0.54617(16) 0.54142(14) 0.66479(14) 0.0366(4) Uani 1 1 d .
H12A H 0.5511 0.4957 0.6069 0.055 Uiso 1 1 calc R
H12B H 0.5902 0.6033 0.6617 0.055 Uiso 1 1 calc R
H12C H 0.4722 0.5626 0.6617 0.055 Uiso 1 1 calc R
C13 C 0.58532(13) 0.55722(12) 0.90244(13) 0.0284(3) Uani 1 1 d .
H13A H 0.6104 0.5197 0.9664 0.043 Uiso 1 1 calc R
H13B H 0.5113 0.5783 0.8994 0.043 Uiso 1 1 calc R
H13C H 0.6293 0.6192 0.8995 0.043 Uiso 1 1 calc R
C14 C 0.61808(11) -0.10482(10) 0.80188(10) 0.0186(3) Uani 1 1 d .
C15 C 0.53409(12) -0.16137(11) 0.74123(11) 0.0218(3) Uani 1 1 d .
H15 H 0.5360 -0.1758 0.6716 0.026 Uiso 1 1 calc R
C16 C 0.44769(12) -0.19597(11) 0.78511(11) 0.0241(3) Uani 1 1 d .
H16 H 0.3911 -0.2326 0.7441 0.029 Uiso 1 1 calc R
C17 C 0.44440(12) -0.17662(11) 0.88995(11) 0.0225(3) Uani 1 1 d .
C18 C 0.53008(12) -0.12143(12) 0.94992(11) 0.0243(3) Uani 1 1 d .
H18 H 0.5293 -0.1088 1.0201 0.029 Uiso 1 1 calc R
C19 C 0.61673(12) -0.08486(11) 0.90677(11) 0.0226(3) Uani 1 1 d .
H19 H 0.6731 -0.0475 0.9474 0.027 Uiso 1 1 calc R
C20 C 0.35189(13) -0.21658(13) 0.93828(13) 0.0316(3) Uani 1 1 d .
H20A H 0.3630 -0.1959 1.0103 0.047 Uiso 1 1 calc R
H20B H 0.3484 -0.2927 0.9333 0.047 Uiso 1 1 calc R
H20C H 0.2852 -0.1867 0.9020 0.047 Uiso 1 1 calc R

loop_
_atom_site_aniso_label
_atom_site_aniso_U_11
_atom_site_aniso_U_22
_atom_site_aniso_U_33
_atom_site_aniso_U_23
_atom_site_aniso_U_13
_atom_site_aniso_U_12
S1 0.01812(18) 0.01829(18) 0.02035(18) 0.00179(11) 0.00374(12) 0.00281(11)
Si1 0.0207(2) 0.0220(2) 0.0253(2) -0.00160(14) 0.00480(15) 0.00102(14)
O1 0.0318(6) 0.0227(5) 0.0285(5) -0.0021(4) 0.0120(4) 0.0065(4)
O2 0.0184(5) 0.0301(5) 0.0276(5) 0.0057(4) -0.0009(4) -0.0005(4)
N1 0.0240(6) 0.0168(5) 0.0168(5) 0.0004(4) 0.0016(4) 0.0006(4)
C1 0.0234(7) 0.0203(6) 0.0172(6) -0.0006(5) 0.0000(5) -0.0004(5)
C2 0.0323(8) 0.0278(7) 0.0191(6) 0.0009(5) 0.0072(6) 0.0068(6)
C3 0.0321(8) 0.0311(8) 0.0285(7) 0.0043(6) 0.0145(6) 0.0024(6)
C4 0.0419(9) 0.0242(7) 0.0269(7) 0.0051(6) 0.0156(6) 0.0003(6)
C5 0.0285(7) 0.0208(6) 0.0216(6) 0.0044(5) 0.0064(5) 0.0052(5)
C6 0.0198(6) 0.0179(6) 0.0207(6) 0.0000(5) 0.0050(5) -0.0008(5)
C7 0.0268(7) 0.0184(6) 0.0205(6) -0.0023(5) 0.0004(5) -0.0001(5)
C8 0.0202(6) 0.0236(7) 0.0195(6) 0.0002(5) 0.0012(5) 0.0004(5)
C9 0.0217(7) 0.0247(7) 0.0259(7) 0.0005(5) 0.0090(5) -0.0023(5)
C10 0.0196(6) 0.0280(7) 0.0239(7) -0.0014(5) 0.0063(5) 0.0011(5)
C11 0.0219(7) 0.0322(8) 0.0441(9) -0.0090(7) 0.0075(6) -0.0015(6)
C12 0.0488(10) 0.0303(8) 0.0318(8) 0.0052(6) 0.0103(7) 0.0049(7)
C13 0.0241(7) 0.0276(7) 0.0330(8) -0.0065(6) 0.0038(6) 0.0001(6)
C14 0.0198(6) 0.0156(6) 0.0200(6) 0.0016(5) 0.0031(5) 0.0021(5)
C15 0.0262(7) 0.0199(6) 0.0183(6) -0.0008(5) 0.0013(5) -0.0008(5)
C16 0.0243(7) 0.0217(7) 0.0250(7) -0.0016(5) 0.0013(5) -0.0039(5)
C17 0.0223(7) 0.0191(6) 0.0269(7) 0.0012(5) 0.0067(5) 0.0021(5)
C18 0.0282(7) 0.0249(7) 0.0209(6) -0.0025(5) 0.0071(5) -0.0006(6)
C19 0.0239(7) 0.0230(6) 0.0202(6) -0.0025(5) 0.0022(5) -0.0022(5)
C20 0.0279(8) 0.0330(8) 0.0366(8) -0.0015(7) 0.0132(6) -0.0033(6)

loop_
_atom_type_symbol
_atom_type_description
_atom_type_scat_dispersion_real
_atom_type_scat_dispersion_imag
_atom_type_scat_source
C C 0.0033 0.0016 'International Tables Vol C Tables 4.2.6.8 and 6.1.1.4'
H H 0.0000 0.0000 'International Tables Vol C Tables 4.2.6.8 and 6.1.1.4'
O O 0.0106 0.0060 'International Tables Vol C Tables 4.2.6.8 and 6.1.1.4'
Si Si 0.0817 0.0704 'International Tables Vol C Tables 4.2.6.8 and 6.1.1.4'
S S 0.1246 0.1234 'International Tables Vol C Tables 4.2.6.8 and 6.1.1.4'
N N 0.0061 0.0033 'International Tables Vol C Tables 4.2.6.8 and 6.1.1.4'

loop_
_geom_angle_atom_site_label_1
_geom_angle_atom_site_label_2
_geom_angle_atom_site_label_3
_geom_angle
O2 S1 O1 120.60(7)
O2 S1 N1 106.61(6)
O1 S1 N1 106.62(6)
O2 S1 C14 107.04(6)
O1 S1 C14 107.11(6)
N1 S1 C14 108.40(6)
C13 Si1 C12 109.63(8)
C13 Si1 C11 108.51(7)
C12 Si1 C11 109.62(9)
C13 Si1 C10 106.14(7)
C12 Si1 C10 111.45(8)
C11 Si1 C10 111.39(7)
C7 N1 C1 112.13(11)
C7 N1 S1 119.40(9)
C1 N1 S1 120.17(9)
N1 C1 C8 104.39(10)
N1 C1 C2 108.36(12)
C8 C1 C2 113.23(12)
N1 C1 H1 110.2
C8 C1 H1 110.2
C2 C1 H1 110.2
C1 C2 C3 110.02(12)
C1 C2 H2A 109.7
C3 C2 H2A 109.7
C1 C2 H2B 109.7
C3 C2 H2B 109.7
H2A C2 H2B 108.2
C2 C3 C4 111.98(13)
C2 C3 H3A 109.2
C4 C3 H3A 109.2
C2 C3 H3B 109.2
C4 C3 H3B 109.2
H3A C3 H3B 107.9
C5 C4 C3 116.07(12)
C5 C4 H4A 108.3
C3 C4 H4A 108.3
C5 C4 H4B 108.3
C3 C4 H4B 108.3
H4A C4 H4B 107.4
C8 C5 C4 120.68(12)
C8 C5 C6 59.97(9)
C4 C5 C6 128.79(13)
C8 C5 H5 112.4
C4 C5 H5 112.4
C6 C5 H5 112.4
C9 C6 C8 120.46(12)
C9 C6 C5 119.60(12)
C8 C6 C5 59.67(9)
C9 C6 C7 115.45(12)
C8 C6 C7 107.36(11)
C5 C6 C7 121.15(12)
N1 C7 C6 105.90(11)
N1 C7 H7A 110.6
C6 C7 H7A 110.6
N1 C7 H7B 110.6
C6 C7 H7B 110.6
H7A C7 H7B 108.7
C5 C8 C6 60.36(9)
C5 C8 C1 115.08(12)
C6 C8 C1 108.66(11)
C5 C8 H8 119.5
C6 C8 H8 119.5
C1 C8 H8 119.5
C10 C9 C6 126.98(13)
C10 C9 H9 116.5
C6 C9 H9 116.5
C9 C10 Si1 131.13(11)
C9 C10 H10 114.4
Si1 C10 H10 114.4
Si1 C11 H11A 109.5
Si1 C11 H11B 109.5
H11A C11 H11B 109.5
Si1 C11 H11C 109.5
H11A C11 H11C 109.5
H11B C11 H11C 109.5
Si1 C12 H12A 109.5
Si1 C12 H12B 109.5
H12A C12 H12B 109.5
Si1 C12 H12C 109.5
H12A C12 H12C 109.5
H12B C12 H12C 109.5
Si1 C13 H13A 109.5
Si1 C13 H13B 109.5
H13A C13 H13B 109.5
Si1 C13 H13C 109.5
H13A C13 H13C 109.5
H13B C13 H13C 109.5
C15 C14 C19 120.38(13)
C15 C14 S1 119.96(10)
C19 C14 S1 119.66(11)
C16 C15 C14 119.67(13)
C16 C15 H15 120.2
C14 C15 H15 120.2
C15 C16 C17 120.96(13)
C15 C16 H16 119.5
C17 C16 H16 119.5
C18 C17 C16 118.56(13)
C18 C17 C20 120.47(13)
C16 C17 C20 120.95(13)
C19 C18 C17 121.23(13)
C19 C18 H18 119.4
C17 C18 H18 119.4
C18 C19 C14 119.18(13)
C18 C19 H19 120.4
C14 C19 H19 120.4
C17 C20 H20A 109.5
C17 C20 H20B 109.5
H20A C20 H20B 109.5
C17 C20 H20C 109.5
H20A C20 H20C 109.5
H20B C20 H20C 109.5

loop_
_geom_bond_atom_site_label_1
_geom_bond_atom_site_label_2
_geom_bond_distance
S1 O2 1.4340(11)
S1 O1 1.4355(10)
S1 N1 1.6168(12)
S1 C14 1.7624(14)
Si1 C13 1.8665(16)
Si1 C12 1.8695(17)
Si1 C11 1.8749(16)
Si1 C10 1.8768(15)
N1 C7 1.4778(17)
N1 C1 1.4919(17)
C1 C8 1.5194(19)
C1 C2 1.529(2)
C1 H1 0.9800
C2 C3 1.531(2)
C2 H2A 0.9700
C2 H2B 0.9700
C3 C4 1.532(2)
C3 H3A 0.9700
C3 H3B 0.9700
C4 C5 1.512(2)
C4 H4A 0.9700
C4 H4B 0.9700
C5 C8 1.511(2)
C5 C6 1.5218(18)
C5 H5 0.9800
C6 C9 1.4938(19)
C6 C8 1.5159(18)
C6 C7 1.5222(19)
C7 H7A 0.9700
C7 H7B 0.9700
C8 H8 0.9800
C9 C10 1.338(2)
C9 H9 0.9300
C10 H10 0.9300
C11 H11A 0.9600
C11 H11B 0.9600
C11 H11C 0.9600
C12 H12A 0.9600
C12 H12B 0.9600
C12 H12C 0.9600
C13 H13A 0.9600
C13 H13B 0.9600
C13 H13C 0.9600
C14 C15 1.3927(19)
C14 C19 1.3934(19)
C15 C16 1.386(2)
C15 H15 0.9300
C16 C17 1.396(2)
C16 H16 0.9300
C17 C18 1.394(2)
C17 C20 1.505(2)
C18 C19 1.391(2)
C18 H18 0.9300
C19 H19 0.9300
C20 H20A 0.9600
C20 H20B 0.9600
C20 H20C 0.9600

loop_
_geom_torsion_atom_site_label_1
_geom_torsion_atom_site_label_2
_geom_torsion_atom_site_label_3
_geom_torsion_atom_site_label_4
_geom_torsion
O2 S1 N1 C7 -44.74(12)
O1 S1 N1 C7 -174.79(10)
C14 S1 N1 C7 70.19(12)
O2 S1 N1 C1 169.40(10)
O1 S1 N1 C1 39.35(12)
C14 S1 N1 C1 -75.67(11)
C7 N1 C1 C8 -12.46(15)
S1 N1 C1 C8 135.69(10)
C7 N1 C1 C2 108.49(13)
S1 N1 C1 C2 -103.36(12)
N1 C1 C2 C3 -56.09(15)
C8 C1 C2 C3 59.22(16)
C1 C2 C3 C4 -58.06(16)
C2 C3 C4 C5 39.48(19)
C3 C4 C5 C8 -21.7(2)
C3 C4 C5 C6 52.7(2)
C8 C5 C6 C9 -110.07(14)
C4 C5 C6 C9 142.98(15)
C4 C5 C6 C8 -106.95(17)
C8 C5 C6 C7 92.88(14)
C4 C5 C6 C7 -14.1(2)
C1 N1 C7 C6 7.96(15)
S1 N1 C7 C6 -140.46(10)
C9 C6 C7 N1 137.46(12)
C8 C6 C7 N1 -0.02(14)
C5 C6 C7 N1 -64.59(16)
C4 C5 C8 C6 119.89(15)
C4 C5 C8 C1 21.83(19)
C6 C5 C8 C1 -98.06(12)
C9 C6 C8 C5 108.65(14)
C7 C6 C8 C5 -116.43(12)
C9 C6 C8 C1 -142.53(13)
C5 C6 C8 C1 108.81(13)
C7 C6 C8 C1 -7.61(15)
N1 C1 C8 C5 77.27(14)
C2 C1 C8 C5 -40.38(16)
N1 C1 C8 C6 11.99(14)
C2 C1 C8 C6 -105.65(13)
C8 C6 C9 C10 -131.38(16)
C5 C6 C9 C10 -61.2(2)
C7 C6 C9 C10 97.08(18)
C6 C9 C10 Si1 -1.7(2)
C13 Si1 C10 C9 -157.20(15)
C12 Si1 C10 C9 83.50(16)
C11 Si1 C10 C9 -39.28(17)
O2 S1 C14 C15 -161.00(11)
O1 S1 C14 C15 -30.34(13)
N1 S1 C14 C15 84.36(12)
O2 S1 C14 C19 18.95(13)
O1 S1 C14 C19 149.60(11)
N1 S1 C14 C19 -95.70(12)
C19 C14 C15 C16 1.3(2)
S1 C14 C15 C16 -178.72(11)
C14 C15 C16 C17 -1.1(2)
C15 C16 C17 C18 0.1(2)
C15 C16 C17 C20 -178.46(14)
C16 C17 C18 C19 0.8(2)
C20 C17 C18 C19 179.36(14)
C17 C18 C19 C14 -0.6(2)
C15 C14 C19 C18 -0.5(2)
S1 C14 C19 C18 179.59(11)
